data_4075030
loop_
_publ_author_name
'Petrukhina, Marina A.'
'Filatov, Alexander S.'
'Sevryugina, Yulia'
'Andreini, Kristian W.'
'Takamizawa, Satoshi'

_publ_section_title
;
 Paracyclophanes as Versatile\p-Donor Ligands Directing Formation of
 Extended Organometallic Networks
;
_journal_issue 9
_journal_name_full Organometallics
_journal_page_first 2135
_journal_paper_doi 10.1021/om051100m
_journal_volume 25
_journal_year 2006
_chemical_formula_moiety
;
 [Rh2 (O2C CF3)4]3 (C24 H24)2          
;
_chemical_formula_sum 'C72 H48 F36 O24 Rh6'
_chemical_formula_weight 2598.56
_chemical_melting_point ?
_chemical_name_systematic
; 
 bis[mu3-(eta2/eta2/eta2-[2.2.2]paracyclophane)]-
 tris[tetra(mu2-trifluoroacetato-O,O')-dirhodium(II,II)] 
;
_space_group_IT_number 166
_symmetry_cell_setting hexagonal
_symmetry_space_group_name_Hall '-R 3 2"'
_symmetry_space_group_name_H-M 'R -3 m :H'
_atom_sites_solution_hydrogens geom
_atom_sites_solution_primary direct
_atom_sites_solution_secondary difmap
_audit_creation_method SHELXL-97
_cell_angle_alpha 90.00
_cell_angle_beta 90.00
_cell_angle_gamma 120.00
_cell_formula_units_Z 3
_cell_length_a 20.5186(5)
_cell_length_b 20.5186(5)
_cell_length_c 17.7415(9)
_cell_measurement_reflns_used 8494
_cell_measurement_temperature 173(2)
_cell_measurement_theta_max 25.00
_cell_measurement_theta_min 2.56
_cell_volume 6468.7(4)
_computing_cell_refinement 'SMART, SAINT'
_computing_data_collection SMART
_computing_data_reduction SAINT
_computing_molecular_graphics 'SHELXP-01 (Sheldrick, 2001)'
_computing_publication_material 'SHELXCIF-01 (Sheldrick, 2001)'
_computing_structure_refinement 'SHELXL-01 (Sheldrick, 2001)'
_computing_structure_solution 'SHELXS-01 (Sheldrick, 2001)'
_diffrn_ambient_temperature 173(2)
_diffrn_measured_fraction_theta_full 1.000
_diffrn_measured_fraction_theta_max 1.000
_diffrn_measurement_device_type 'Bruker SMART APEX CCD'
_diffrn_measurement_method '0.3 deg wide \w exposures'
_diffrn_radiation_monochromator graphite
_diffrn_radiation_source 'fine-focus sealed tube'
_diffrn_radiation_type MoK\a
_diffrn_radiation_wavelength 0.71073
_diffrn_reflns_av_R_equivalents 0.0441
_diffrn_reflns_av_sigmaI/netI 0.0210
_diffrn_reflns_limit_h_max 24
_diffrn_reflns_limit_h_min -24
_diffrn_reflns_limit_k_max 24
_diffrn_reflns_limit_k_min -24
_diffrn_reflns_limit_l_max 21
_diffrn_reflns_limit_l_min -21
_diffrn_reflns_number 15848
_diffrn_reflns_theta_full 25.00
_diffrn_reflns_theta_max 25.00
_diffrn_reflns_theta_min 1.62
_diffrn_standards_decay_% 0
_diffrn_standards_interval_count na
_diffrn_standards_interval_time na
_diffrn_standards_number 'none (area detector data)'
_exptl_absorpt_coefficient_mu 1.272
_exptl_absorpt_correction_T_max 0.9509
_exptl_absorpt_correction_T_min 0.8941
_exptl_absorpt_correction_type 'multi-scan (SADABS)'
_exptl_crystal_colour green
_exptl_crystal_density_diffrn 2.001
_exptl_crystal_density_meas ?
_exptl_crystal_density_method none
_exptl_crystal_description block
_exptl_crystal_F_000 3798
_exptl_crystal_size_max 0.09
_exptl_crystal_size_mid 0.05
_exptl_crystal_size_min 0.04
_refine_diff_density_max 1.194
_refine_diff_density_min -1.267
_refine_diff_density_rms 0.121
_refine_ls_extinction_coef noref
_refine_ls_extinction_method none
_refine_ls_goodness_of_fit_ref 1.038
_refine_ls_hydrogen_treatment mixed
_refine_ls_matrix_type full
_refine_ls_number_parameters 118
_refine_ls_number_reflns 1389
_refine_ls_number_restraints 0
_refine_ls_restrained_S_all 1.038
_refine_ls_R_factor_all 0.0500
_refine_ls_R_factor_gt 0.0442
_refine_ls_shift/su_max 0.001
_refine_ls_shift/su_mean 0.000
_refine_ls_structure_factor_coef Fsqd
_refine_ls_weighting_details 'calc w=1/[\s^2^(Fo^2^)+(0.0610P)^2^+96.1166P] where P=(Fo^2^+2Fc^2^)/3'
_refine_ls_weighting_scheme calc
_refine_ls_wR_factor_gt 0.1109
_refine_ls_wR_factor_ref 0.1162
_reflns_number_gt 1234
_reflns_number_total 1389
_reflns_threshold_expression >2sigma(I)
_cod_data_source_file om051100msi20051229_125254.cif
_cod_data_source_block '[Rh2(O2CCF3)4]3(C24H24)2_(3)'
_cod_depositor_comments
;
The following automatic conversions were performed:

'_chemical_melting_point' value 'not measured' was changed to '?' -
the value is undefined or not given.

Automatic conversion script
Id: cif_fix_values 1715 2011-07-08 13:25:40Z adriana 

The following automatic conversions were performed:

'_exptl_crystal_density_meas' value 'not measured' was changed to '?'
- the value is perceived as not measured.

Automatic conversion script
Id: cif_fix_values 3008 2015-01-20 13:52:24Z robertas 
;
_cod_original_sg_symbol_H-M 'R -3 m'
_cod_database_code 4075030

loop_
_symmetry_equiv_pos_as_xyz
'x, y, z'
'-y, x-y, z'
'-x+y, -x, z'
'y, x, -z'
'x-y, -y, -z'
'-x, -x+y, -z'
'x+2/3, y+1/3, z+1/3'
'-y+2/3, x-y+1/3, z+1/3'
'-x+y+2/3, -x+1/3, z+1/3'
'y+2/3, x+1/3, -z+1/3'
'x-y+2/3, -y+1/3, -z+1/3'
'-x+2/3, -x+y+1/3, -z+1/3'
'x+1/3, y+2/3, z+2/3'
'-y+1/3, x-y+2/3, z+2/3'
'-x+y+1/3, -x+2/3, z+2/3'
'y+1/3, x+2/3, -z+2/3'
'x-y+1/3, -y+2/3, -z+2/3'
'-x+1/3, -x+y+2/3, -z+2/3'
'-x, -y, -z'
'y, -x+y, -z'
'x-y, x, -z'
'-y, -x, z'
'-x+y, y, z'
'x, x-y, z'
'-x+2/3, -y+1/3, -z+1/3'
'y+2/3, -x+y+1/3, -z+1/3'
'x-y+2/3, x+1/3, -z+1/3'
'-y+2/3, -x+1/3, z+1/3'
'-x+y+2/3, y+1/3, z+1/3'
'x+2/3, x-y+1/3, z+1/3'
'-x+1/3, -y+2/3, -z+2/3'
'y+1/3, -x+y+2/3, -z+2/3'
'x-y+1/3, x+2/3, -z+2/3'
'-y+1/3, -x+2/3, z+2/3'
'-x+y+1/3, y+2/3, z+2/3'
'x+1/3, x-y+2/3, z+2/3'

loop_
_atom_site_label
_atom_site_type_symbol
_atom_site_fract_x
_atom_site_fract_y
_atom_site_fract_z
_atom_site_U_iso_or_equiv
_atom_site_adp_type
_atom_site_occupancy
_atom_site_symmetry_multiplicity
_atom_site_calc_flag
_atom_site_refinement_flags
Rh1 Rh 0.530571(15) 0.06114(3) 0.53005(3) 0.0257(2) Uani 1 2 d S
O3 O 0.50338(15) 0.0068(3) 0.6308(3) 0.0354(12) Uani 1 2 d S
O1 O 0.62766(19) 0.0570(2) 0.5287(2) 0.0365(8) Uani 1 1 d .
O2 O 0.55372(14) 0.1074(3) 0.4259(3) 0.0337(11) Uani 1 2 d S
C1 C 0.6257(4) 0.0000 0.5000 0.0423(19) Uani 1 2 d S
C3 C 0.7015(6) 0.0037(7) 0.4791(5) 0.039(3) Uiso 0.50 1 d P
F1 F 0.7579(5) 0.0599(5) 0.5016(5) 0.052(2) Uiso 0.50 1 d P
F1X F 0.6981(5) -0.0579(5) 0.4694(5) 0.056(2) Uiso 0.50 1 d P
F2 F 0.7226(5) 0.0229(5) 0.4093(5) 0.071(2) Uiso 0.50 1 d P
C2 C 0.5319(2) 0.0637(4) 0.3696(4) 0.0353(17) Uani 1 2 d S
C4 C 0.5510(3) 0.1019(6) 0.2926(5) 0.059(3) Uani 1 2 d S
F4 F 0.6236(8) 0.0948(8) 0.2732(7) 0.038(3) Uiso 0.25 1 d P
F3 F 0.5873(2) 0.1747(4) 0.2955(4) 0.093(2) Uiso 1 2 d S
F6 F 0.5369(10) 0.0544(6) 0.2358(6) 0.039(3) Uiso 0.25 1 d P
F3X F 0.5017(12) 0.1222(11) 0.2731(10) 0.065(5) Uiso 0.25 1 d P
F5 F 0.5777(10) 0.0796(9) 0.2484(8) 0.048(3) Uiso 0.25 1 d P
C5 C 0.5651(3) 0.1976(3) 0.5780(3) 0.0353(12) Uani 1 1 d .
H5 H 0.544(3) 0.213(3) 0.536(3) 0.042 Uiso 1 1 d .
C7 C 0.5581(4) 0.1840(3) 0.7097(4) 0.069(2) Uani 1 1 d .
H7 H 0.5329 0.1788 0.7561 0.083 Uiso 1 1 calc R
C6 C 0.5270(3) 0.1911(3) 0.6450(4) 0.0504(16) Uani 1 1 d .
C8 C 0.4585(6) 0.1903(6) 0.6666(7) 0.038(2) Uiso 0.50 1 d P
H8A H 0.4449 0.1688 0.7180 0.045 Uiso 0.50 1 calc PR
H8B H 0.4179 0.1553 0.6324 0.045 Uiso 0.50 1 calc PR
C8Y C 0.4549(6) 0.2022(6) 0.6237(7) 0.040(3) Uiso 0.50 1 d P
H8Y1 H 0.4390 0.1810 0.5725 0.048 Uiso 0.50 1 calc PR
H8Y2 H 0.4138 0.1684 0.6581 0.048 Uiso 0.50 1 calc PR

loop_
_atom_site_aniso_label
_atom_site_aniso_U_11
_atom_site_aniso_U_22
_atom_site_aniso_U_33
_atom_site_aniso_U_23
_atom_site_aniso_U_13
_atom_site_aniso_U_12
Rh1 0.0233(3) 0.0284(3) 0.0272(3) 0.0041(2) 0.00204(11) 0.01419(17)
O3 0.044(2) 0.036(3) 0.024(2) 0.004(2) 0.0018(11) 0.0182(15)
O1 0.0243(18) 0.035(2) 0.051(2) 0.0004(17) -0.0030(16) 0.0152(16)
O2 0.036(2) 0.034(3) 0.030(3) 0.008(2) 0.0038(11) 0.0171(14)
C1 0.032(3) 0.041(5) 0.057(5) 0.007(4) 0.004(2) 0.021(2)
C2 0.034(3) 0.043(5) 0.031(4) 0.007(3) 0.0035(17) 0.021(2)
C4 0.081(6) 0.047(5) 0.038(5) 0.004(4) 0.002(2) 0.023(3)
C5 0.036(3) 0.025(3) 0.041(3) 0.002(2) -0.005(2) 0.013(2)
C7 0.104(6) 0.033(3) 0.040(3) 0.002(3) 0.030(3) 0.011(3)
C6 0.035(3) 0.028(3) 0.075(5) -0.009(3) 0.019(3) 0.006(2)

loop_
_atom_type_symbol
_atom_type_description
_atom_type_scat_dispersion_real
_atom_type_scat_dispersion_imag
_atom_type_scat_source
C C 0.0033 0.0016 'International Tables Vol C Tables 4.2.6.8 and 6.1.1.4'
H H 0.0000 0.0000 'International Tables Vol C Tables 4.2.6.8 and 6.1.1.4'
O O 0.0106 0.0060 'International Tables Vol C Tables 4.2.6.8 and 6.1.1.4'
F F 0.0171 0.0103 'International Tables Vol C Tables 4.2.6.8 and 6.1.1.4'
Rh Rh -1.1178 0.9187 'International Tables Vol C Tables 4.2.6.8 and 6.1.1.4'

loop_
_geom_angle_atom_site_label_1
_geom_angle_atom_site_label_2
_geom_angle_atom_site_label_3
_geom_angle
_geom_angle_site_symmetry_1
_geom_angle_site_symmetry_3
_geom_angle_publ_flag
O2 Rh1 O3 175.6(2) . . y
O2 Rh1 O1 90.23(10) . . y
O3 Rh1 O1 89.61(10) . . y
O2 Rh1 O1 90.23(10) . 23_655 y
O3 Rh1 O1 89.61(10) . 23_655 n
O1 Rh1 O1 175.6(2) . 23_655 y
O2 Rh1 Rh1 87.86(15) . 19_656 y
O3 Rh1 Rh1 87.73(15) . 19_656 y
O1 Rh1 Rh1 87.85(10) . 19_656 y
O1 Rh1 Rh1 87.85(10) 23_655 19_656 n
O2 Rh1 C5 85.47(18) . . y
O3 Rh1 C5 98.78(19) . . y
O1 Rh1 C5 107.26(16) . . y
O1 Rh1 C5 77.09(15) 23_655 . y
Rh1 Rh1 C5 163.47(12) 19_656 . y
O2 Rh1 C6 105.82(18) . . y
O3 Rh1 C6 78.16(17) . . y
O1 Rh1 C6 116.55(15) . . y
O1 Rh1 C6 67.44(15) 23_655 . y
Rh1 Rh1 C6 151.32(10) 19_656 . y
C5 Rh1 C6 22.82(15) . . y
O2 Rh1 C7 121.03(17) . . y
O3 Rh1 C7 63.29(17) . . y
O1 Rh1 C7 101.94(16) . . y
O1 Rh1 C7 81.51(17) 23_655 . y
Rh1 Rh1 C7 148.98(9) 19_656 . y
C5 Rh1 C7 35.69(15) . . y
C6 Rh1 C7 19.66(16) . . y
C2 O3 Rh1 118.1(5) 19_656 . n
C1 O1 Rh1 117.8(4) . . n
C2 O2 Rh1 118.1(5) . . n
O1 C1 O1 128.6(7) 5_556 . n
O1 C1 C3 118.9(6) 5_556 5_556 n
O1 C1 C3 111.0(6) . 5_556 n
O1 C1 C3 111.0(6) 5_556 . n
O1 C1 C3 118.9(6) . . n
C3 C1 C3 27.9(7) 5_556 . n
C3 C3 F1 79.6(17) 5_556 . n
C3 C3 F1X 89.0(18) 5_556 . n
F1 C3 F1X 123.4(10) . . n
C3 C3 F2 168.3(12) 5_556 . n
F1 C3 F2 90.7(10) . . n
F1X C3 F2 91.0(9) . . n
C3 C3 F1 66.0(15) 5_556 5_556 n
F1 C3 F1 114.0(11) . 5_556 n
F1X C3 F1 23.1(5) . 5_556 n
F2 C3 F1 113.1(10) . 5_556 n
C3 C3 F1X 59.4(15) 5_556 5_556 n
F1 C3 F1X 20.3(5) . 5_556 n
F1X C3 F1X 120.0(10) . 5_556 n
F2 C3 F1X 110.9(10) . 5_556 n
F1 C3 F1X 103.7(8) 5_556 5_556 n
C3 C3 C1 76.0(4) 5_556 . n
F1 C3 C1 114.7(9) . . n
F1X C3 C1 115.7(9) . . n
F2 C3 C1 114.3(8) . . n
F1 C3 C1 109.2(8) 5_556 . n
F1X C3 C1 104.8(7) 5_556 . n
F1X F1 C3 104.6(19) 5_556 . n
F1X F1 C3 70.4(17) 5_556 5_556 n
C3 F1 C3 34.4(9) . 5_556 n
F1 F1X C3 86.5(18) 5_556 . n
F1 F1X C3 55.1(16) 5_556 5_556 n
C3 F1X C3 31.6(8) . 5_556 n
O3 C2 O2 128.2(7) 19_656 . n
O3 C2 C4 116.1(7) 19_656 . n
O2 C2 C4 115.7(7) . . n
F5 C4 F5 83.0(18) . 23_655 n
F5 C4 F3 111.3(10) . . n
F5 C4 F3 111.3(10) 23_655 . n
F5 C4 F3X 45.9(10) . 23_655 n
F5 C4 F3X 122.0(13) 23_655 23_655 n
F3 C4 F3X 74.7(10) . 23_655 n
F5 C4 F3X 122.0(13) . . n
F5 C4 F3X 45.9(10) 23_655 . n
F3 C4 F3X 74.7(10) . . n
F3X C4 F3X 135.4(19) 23_655 . n
F5 C4 F6 34.9(9) . . n
F5 C4 F6 51.6(15) 23_655 . n
F3 C4 F6 131.6(9) . . n
F3X C4 F6 80.6(11) 23_655 . n
F3X C4 F6 96.6(13) . . n
F5 C4 F6 51.6(15) . 23_655 n
F5 C4 F6 34.9(9) 23_655 23_655 n
F3 C4 F6 131.6(9) . 23_655 n
F3X C4 F6 96.6(13) 23_655 23_655 n
F3X C4 F6 80.6(11) . 23_655 n
F6 C4 F6 17.3(16) . 23_655 n
F5 C4 C2 116.6(9) . . n
F5 C4 C2 116.6(9) 23_655 . n
F3 C4 C2 114.2(8) . . n
F3X C4 C2 110.9(9) 23_655 . n
F3X C4 C2 110.9(9) . . n
F6 C4 C2 113.3(8) . . n
F6 C4 C2 113.3(8) 23_655 . n
F5 C4 F4 35.4(9) . . n
F5 C4 F4 118.4(12) 23_655 . n
F3 C4 F4 95.0(7) . . n
F3X C4 F4 20.7(9) 23_655 . n
F3X C4 F4 150.0(11) . . n
F6 C4 F4 69.0(10) . . n
F6 C4 F4 86.2(11) 23_655 . n
C2 C4 F4 99.0(6) . . n
F5 C4 F4 118.4(12) . 23_655 n
F5 C4 F4 35.4(9) 23_655 23_655 n
F3 C4 F4 95.0(7) . 23_655 n
F3X C4 F4 150.0(11) 23_655 23_655 n
F3X C4 F4 20.7(9) . 23_655 n
F6 C4 F4 86.2(11) . 23_655 n
F6 C4 F4 69.0(10) 23_655 23_655 n
C2 C4 F4 99.0(6) . 23_655 n
F4 C4 F4 153.6(11) . 23_655 n
F3X F4 F5 76(3) 23_655 . n
F3X F4 C4 51(2) 23_655 . n
F5 F4 C4 46.4(11) . . n
F3X F4 F6 83(3) 23_655 . n
F5 F4 F6 9.2(12) . . n
C4 F4 F6 47.7(7) . . n
C4 F3 F3X 53.3(7) . 23_655 n
C4 F3 F3X 53.3(7) . . n
F3X F3 F3X 100.6(15) 23_655 . n
F6 F6 F5 139.2(17) 23_655 . n
F6 F6 F5 27.1(9) 23_655 23_655 n
F5 F6 F5 112(2) . 23_655 n
F6 F6 C4 81.4(8) 23_655 . n
F5 F6 C4 61.4(14) . . n
F5 F6 C4 56.9(11) 23_655 . n
F6 F6 F4 144.4(7) 23_655 . n
F5 F6 F4 11.3(14) . . n
F5 F6 F4 118.0(12) 23_655 . n
C4 F6 F4 63.3(8) . . n
F6 F6 F3X 126.6(9) 23_655 23_655 n
F5 F6 F3X 12.7(16) . 23_655 n
F5 F6 F3X 99.5(12) 23_655 23_655 n
C4 F6 F3X 49.4(8) . 23_655 n
F4 F6 F3X 20.2(7) . 23_655 n
F4 F3X F5 68(3) 23_655 23_655 n
F4 F3X C4 108(3) 23_655 . n
F5 F3X C4 59.3(14) 23_655 . n
F4 F3X F3 157(3) 23_655 . n
F5 F3X F3 102.7(19) 23_655 . n
C4 F3X F3 52.0(9) . . n
F4 F3X F6 77(3) 23_655 23_655 n
F5 F3X F6 9.9(13) 23_655 23_655 n
C4 F3X F6 50.0(9) . 23_655 n
F3 F3X F6 93.0(11) . 23_655 n
F6 F5 F4 159(3) . . n
F6 F5 F3X 157(3) . 23_655 n
F4 F5 F3X 36.1(14) . 23_655 n
F6 F5 F6 13.7(14) . 23_655 n
F4 F5 F6 163(2) . 23_655 n
F3X F5 F6 144(2) 23_655 23_655 n
F6 F5 C4 83.8(18) . . n
F4 F5 C4 98.2(16) . . n
F3X F5 C4 74.8(16) 23_655 . n
F6 F5 C4 71.5(14) 23_655 . n
F6 F5 F5 40.8(17) . 23_655 n
F4 F5 F5 146.6(13) . 23_655 n
F3X F5 F5 116.8(16) 23_655 23_655 n
F6 F5 F5 27.1(9) 23_655 23_655 n
C4 F5 F5 48.5(9) . 23_655 n
C5 C5 C6 120.9(4) 23_655 . y
C5 C5 Rh1 74.91(12) 23_655 . y
C6 C5 Rh1 109.3(4) . . y
C5 C5 H5 126(3) 23_655 . n
C6 C5 H5 111(3) . . n
Rh1 C5 H5 100(3) . . n
C6 C7 C7 121.6(4) . 23_655 y
C6 C7 Rh1 57.2(3) . . y
C7 C7 Rh1 79.78(12) 23_655 . y
C6 C7 H7 119.2 . . n
C7 C7 H7 119.2 23_655 . n
Rh1 C7 H7 137.5 . . n
C7 C6 C5 117.5(6) . . y
C7 C6 C8 106.3(7) . . y
C5 C6 C8 136.2(8) . . y
C7 C6 C8Y 135.4(7) . . n
C5 C6 C8Y 106.9(7) . . n
C8 C6 C8Y 29.6(5) . . n
C7 C6 Rh1 103.2(4) . . y
C5 C6 Rh1 47.9(3) . . y
C8 C6 Rh1 123.6(5) . . y
C8Y C6 Rh1 110.2(5) . . n
C6 C8 C8 118.3(5) . 24 y
C6 C8 H8A 107.7 . . n
C8 C8 H8A 107.7 24 . n
C6 C8 H8B 107.7 . . n
C8 C8 H8B 107.7 24 . n
H8A C8 H8B 107.1 . . n
C8Y C8Y C6 125.9(4) 24 . n
C8Y C8Y H8Y1 105.8 24 . n
C6 C8Y H8Y1 105.8 . . n
C8Y C8Y H8Y2 105.8 24 . n
C6 C8Y H8Y2 105.8 . . n
H8Y1 C8Y H8Y2 106.2 . . n

loop_
_geom_bond_atom_site_label_1
_geom_bond_atom_site_label_2
_geom_bond_distance
_geom_bond_site_symmetry_2
_geom_bond_publ_flag
Rh1 O2 2.023(5) . y
Rh1 O3 2.031(5) . y
Rh1 O1 2.036(3) . y
Rh1 O1 2.036(3) 23_655 n
Rh1 Rh1 2.4205(11) 19_656 y
Rh1 C5 2.662(5) . y
Rh1 C6 3.387(6) . y
Rh1 C7 3.925(6) . y
O3 C2 1.252(9) 19_656 n
O1 C1 1.258(5) . n
O2 C2 1.265(9) . n
C1 O1 1.258(5) 5_556 n
C1 C3 1.563(12) 5_556 n
C1 C3 1.563(12) . n
C3 C3 0.755(19) 5_556 n
C3 F1 1.222(14) . n
C3 F1X 1.242(15) . n
C3 F2 1.306(13) . n
C3 F1 1.316(15) 5_556 n
C3 F1X 1.442(15) 5_556 n
F1 F1X 0.516(11) 5_556 n
F1 C3 1.316(15) 5_556 n
F1X F1 0.516(11) 5_556 n
F1X C3 1.442(14) 5_556 n
C2 O3 1.252(9) 19_656 n
C2 C4 1.525(11) . n
C4 F5 1.174(15) . n
C4 F5 1.174(15) 23_655 n
C4 F3 1.294(12) . n
C4 F3X 1.318(19) 23_655 n
C4 F3X 1.318(19) . n
C4 F6 1.330(14) . n
C4 F6 1.330(14) 23_655 n
C4 F4 1.605(14) . n
C4 F4 1.605(14) 23_655 n
F4 F3X 0.60(2) 23_655 n
F4 F5 0.940(18) . n
F4 F6 1.68(2) . n
F3 F3X 1.59(2) 23_655 n
F3 F3X 1.59(2) . n
F6 F6 0.40(4) 23_655 n
F6 F5 0.765(17) . n
F6 F5 1.10(3) 23_655 n
F6 F3X 1.71(2) 23_655 n
F3X F4 0.60(2) 23_655 n
F3X F5 0.98(2) 23_655 n
F3X F6 1.71(2) 23_655 n
F5 F3X 0.98(2) 23_655 n
F5 F6 1.10(3) 23_655 n
F5 F5 1.56(3) 23_655 n
C5 C5 1.386(11) 23_655 y
C5 C6 1.392(8) . y
C5 H5 0.99(6) . n
C7 C6 1.356(10) . y
C7 C7 1.393(17) 23_655 y
C7 H7 0.9500 . n
C6 C8 1.448(12) . y
C6 C8Y 1.647(13) . n
C8 C8 1.60(2) 24 y
C8 H8A 0.9900 . n
C8 H8B 0.9900 . n
C8Y C8Y 1.04(2) 24 n
C8Y H8Y1 0.9900 . n
C8Y H8Y2 0.9900 . n
